data_1506710
loop_
_publ_author_name
'Boglio, C\'ecile'
'Stahlke, Sebastian'
'Thorimbert, Serge'
'Malacria, Max'

_publ_section_title
;
 A stereoselective route toward polyhydoxylated piperidines. A total
 synthesis of (+/-)-deoxymannojirimycin.
;
_journal_issue 22
_journal_name_full 'Organic letters'
_journal_page_first 4851
_journal_page_last 4854
_journal_paper_doi 10.1021/ol051745i
_journal_volume 7
_journal_year 2005
_chemical_formula_moiety 'C23 H37 N O8 S Si'
_chemical_formula_sum 'C23 H37 N O8 S Si'
_chemical_formula_weight 515.69
_space_group_IT_number 14
_symmetry_cell_setting monoclinic
_symmetry_space_group_name_Hall '-P 2ybc'
_symmetry_space_group_name_H-M 'P 1 21/c 1'
_audit_creation_date 2005-07-21T09:22:42-00:00
_audit_creation_method 'WinGX routine CIF_UPDATE'
_cell_angle_alpha 90
_cell_angle_beta 98.096(11)
_cell_angle_gamma 90
_cell_formula_units_Z 4
_cell_length_a 13.5810(17)
_cell_length_b 14.2050(10)
_cell_length_c 14.3610(18)
_cell_measurement_reflns_used 180
_cell_measurement_temperature 250(2)
_cell_measurement_theta_max 21.2
_cell_measurement_theta_min 3.8
_cell_volume 2742.9(5)
_computing_cell_refinement 'Dirax/lsq (Duisenberg & Schreurs, 1989-2000)'
_computing_data_collection 'Collect (Nonius BV, 1997-2000)'
_computing_data_reduction 'EvalCCD (Duisenberg & Schreurs 1990-2000)'
_computing_molecular_graphics 'Ortep-3 for Windows (Farrugia, 1997)'
_computing_publication_material 'WinGX publication routines (Farrugia, 1999)'
_computing_structure_refinement 'SHELXL-97 (Sheldrick, 1997)'
_computing_structure_solution 'SIR97 (Giacovazzo et al, 1997)'
_diffrn_measured_fraction_theta_full 0.997
_diffrn_measured_fraction_theta_max 0.997
_diffrn_measurement_device '95mm CCD camera on \k-goniostat'
_diffrn_measurement_device_type KappaCCD
_diffrn_measurement_method 'CCD rotation images, thick slices'
_diffrn_radiation_probe x-ray
_diffrn_radiation_type MoK\a
_diffrn_radiation_wavelength 0.71073
_diffrn_reflns_av_R_equivalents 0.0618
_diffrn_reflns_limit_h_max 19
_diffrn_reflns_limit_h_min -19
_diffrn_reflns_limit_k_max 19
_diffrn_reflns_limit_k_min -19
_diffrn_reflns_limit_l_max 20
_diffrn_reflns_limit_l_min -20
_diffrn_reflns_number 50118
_diffrn_reflns_theta_full 30
_diffrn_reflns_theta_max 30
_diffrn_reflns_theta_min 2.87
_exptl_absorpt_coefficient_mu 0.206
_exptl_absorpt_correction_type none
_exptl_crystal_colour colorless
_exptl_crystal_density_diffrn 1.249
_exptl_crystal_density_method 'not measured'
_exptl_crystal_description parallelepiped
_exptl_crystal_F_000 1104
_exptl_crystal_size_max 0.09
_exptl_crystal_size_mid 0.08
_exptl_crystal_size_min 0.06
_refine_diff_density_max 0.461
_refine_diff_density_min -0.312
_refine_ls_extinction_method none
_refine_ls_goodness_of_fit_ref 1.057
_refine_ls_hydrogen_treatment refU
_refine_ls_matrix_type full
_refine_ls_number_parameters 309
_refine_ls_number_reflns 7978
_refine_ls_number_restraints 0
_refine_ls_restrained_S_all 1.057
_refine_ls_R_factor_gt 0.0506
_refine_ls_shift/su_max 0
_refine_ls_structure_factor_coef Fsqd
_refine_ls_weighting_details 'calc w=1/[\s^2^(Fo^2^)+(0.0643P)^2^+0.7617P] where P=(Fo^2^+2Fc^2^)/3'
_refine_ls_weighting_scheme calc
_refine_ls_wR_factor_ref 0.1447
_reflns_number_gt 4766
_reflns_number_total 7978
_reflns_threshold_expression >2sigma(I)
_cod_data_source_file ol051745isi20050725_060215.cif
_cod_data_source_block bs34c
_cod_depositor_comments
;
The following automatic conversions were performed:

'_symmetry_cell_setting' value 'Monoclinic' changed to 'monoclinic'
according to /home/saulius/struct/CIF-dictionaries/cif_core.dic
dictionary named 'cif_core.dic' version 2.4.1 from 2010-06-29.

Automatic conversion script
Id: cif_fix_values 1715 2011-07-08 13:25:40Z adriana 
;
_cod_original_sg_symbol_H-M P21/c
_cod_database_code 1506710

loop_
_symmetry_equiv_pos_as_xyz
'x, y, z'
'-x, y+1/2, -z+1/2'
'-x, -y, -z'
'x, -y-1/2, z-1/2'

loop_
_atom_site_label
_atom_site_type_symbol
_atom_site_fract_x
_atom_site_fract_y
_atom_site_fract_z
_atom_site_U_iso_or_equiv
_atom_site_adp_type
_atom_site_occupancy
_atom_site_calc_flag
_atom_site_refinement_flags
Si1 Si 0.07100(4) 0.30986(4) 0.15017(4) 0.03420(15) Uani 1 d .
S1 S 0.39486(4) 0.37551(3) 0.30816(3) 0.03337(14) Uani 1 d .
N1 N 0.40073(12) 0.38307(10) 0.19500(10) 0.0286(3) Uani 1 d .
O1 O 0.49452(11) 0.22952(9) 0.10285(10) 0.0382(3) Uani 1 d .
O2 O 0.60215(14) 0.34260(12) 0.07923(14) 0.0639(5) Uani 1 d .
O3 O 0.18351(10) 0.35658(9) 0.15722(9) 0.0351(3) Uani 1 d .
O4 O 0.30481(10) 0.45500(9) -0.03193(9) 0.0347(3) Uani 1 d .
O5 O 0.16238(14) 0.44185(16) -0.12905(12) 0.0724(6) Uani 1 d .
O6 O 0.31303(14) 0.61215(9) 0.08796(12) 0.0506(4) Uani 1 d .
H6 H 0.3343 0.6108 0.0373 0.076 Uiso 1 calc R
O7 O 0.33538(11) 0.45000(11) 0.33854(10) 0.0460(4) Uani 1 d .
O8 O 0.37043(12) 0.27963(10) 0.32660(10) 0.0465(4) Uani 1 d .
C2 C 0.34685(14) 0.31486(12) 0.12890(12) 0.0286(4) Uani 1 d .
H2 H 0.3341 0.259 0.1655 0.034 Uiso 1 calc R
C3 C 0.24529(14) 0.35397(13) 0.08531(12) 0.0297(4) Uani 1 d .
H3 H 0.2157 0.3124 0.0344 0.036 Uiso 1 calc R
C4 C 0.25021(15) 0.45440(13) 0.04826(13) 0.0322(4) Uani 1 d .
H4 H 0.1827 0.4784 0.0292 0.039 Uiso 1 calc R
C5 C 0.30574(16) 0.51900(13) 0.12185(14) 0.0344(4) Uani 1 d .
H5 H 0.268 0.5215 0.1752 0.041 Uiso 1 calc R
C6 C 0.40788(15) 0.47926(13) 0.15754(13) 0.0325(4) Uani 1 d .
H6A H 0.4477 0.4781 0.1066 0.039 Uiso 1 calc R
H6B H 0.4409 0.5198 0.2067 0.039 Uiso 1 calc R
C7 C 0.41201(16) 0.28381(14) 0.05655(13) 0.0362(5) Uani 1 d .
H7A H 0.3734 0.246 0.0084 0.043 Uiso 1 calc R
H7B H 0.4366 0.3385 0.0266 0.043 Uiso 1 calc R
C8 C 0.58559(17) 0.26673(15) 0.10948(15) 0.0417(5) Uani 1 d .
C9 C 0.66215(18) 0.20229(18) 0.15902(19) 0.0558(6) Uani 1 d .
H9A H 0.6307 0.1458 0.1766 0.084 Uiso 1 calc R
H9B H 0.6953 0.2328 0.2144 0.084 Uiso 1 calc R
H9C H 0.7098 0.1868 0.118 0.084 Uiso 1 calc R
C10 C 0.0814(2) 0.18062(16) 0.13625(19) 0.0584(7) Uani 1 d .
H10A H 0.1235 0.1551 0.1896 0.088 Uiso 1 calc R
H10B H 0.1095 0.1672 0.08 0.088 Uiso 1 calc R
H10C H 0.0166 0.1527 0.132 0.088 Uiso 1 calc R
C11 C -0.01045(19) 0.36046(18) 0.04743(18) 0.0555(6) Uani 1 d .
H11A H -0.0155 0.4273 0.0553 0.083 Uiso 1 calc R
H11B H -0.0754 0.3328 0.043 0.083 Uiso 1 calc R
H11C H 0.0175 0.3474 -0.009 0.083 Uiso 1 calc R
C12 C 0.02882(17) 0.34280(18) 0.26466(17) 0.0499(6) Uani 1 d .
C13 C -0.0788(2) 0.3105(3) 0.2642(3) 0.1002(13) Uani 1 d .
H13A H -0.1204 0.3391 0.2123 0.15 Uiso 1 calc R
H13B H -0.1012 0.3289 0.322 0.15 Uiso 1 calc R
H13C H -0.0823 0.2433 0.258 0.15 Uiso 1 calc R
C14 C 0.0344(2) 0.4502(2) 0.2774(2) 0.0743(9) Uani 1 d .
H14A H 0.1018 0.4708 0.278 0.111 Uiso 1 calc R
H14B H 0.0123 0.4669 0.3359 0.111 Uiso 1 calc R
H14C H -0.0075 0.4801 0.2264 0.111 Uiso 1 calc R
C15 C 0.0970(2) 0.2979(2) 0.34723(18) 0.0704(8) Uani 1 d .
H15A H 0.1641 0.319 0.3466 0.106 Uiso 1 calc R
H15B H 0.0944 0.2306 0.3413 0.106 Uiso 1 calc R
H15C H 0.0752 0.3161 0.4054 0.106 Uiso 1 calc R
C16 C 0.25075(17) 0.45094(15) -0.11811(14) 0.0405(5) Uani 1 d .
C17 C 0.31476(19) 0.45518(18) -0.19369(15) 0.0524(6) Uani 1 d .
H17A H 0.3604 0.4032 -0.1871 0.079 Uiso 1 calc R
H17B H 0.3513 0.5132 -0.1889 0.079 Uiso 1 calc R
H17C H 0.274 0.4519 -0.2539 0.079 Uiso 1 calc R
C18 C 0.51857(15) 0.39701(13) 0.35967(12) 0.0315(4) Uani 1 d .
C19 C 0.54689(16) 0.48565(14) 0.39415(13) 0.0366(5) Uani 1 d .
H19 H 0.5012 0.5348 0.3893 0.044 Uiso 1 calc R
C20 C 0.64403(17) 0.50003(14) 0.43580(14) 0.0388(5) Uani 1 d .
H20 H 0.6631 0.5594 0.459 0.047 Uiso 1 calc R
C21 C 0.71341(16) 0.42813(15) 0.44379(14) 0.0384(5) Uani 1 d .
C23 C 0.58726(16) 0.32423(14) 0.36673(15) 0.0393(5) Uani 1 d .
H23 H 0.5685 0.2648 0.3434 0.047 Uiso 1 calc R
C22 C 0.68313(17) 0.34028(15) 0.40835(16) 0.0428(5) Uani 1 d .
H22 H 0.7288 0.2912 0.4129 0.051 Uiso 1 calc R
C24 C 0.81745(18) 0.44504(19) 0.49193(19) 0.0590(7) Uani 1 d .
H24A H 0.8555 0.3881 0.4913 0.089 Uiso 1 calc R
H24B H 0.8154 0.464 0.5558 0.089 Uiso 1 calc R
H24C H 0.8479 0.4938 0.4595 0.089 Uiso 1 calc R

loop_
_atom_site_aniso_label
_atom_site_aniso_U_11
_atom_site_aniso_U_22
_atom_site_aniso_U_33
_atom_site_aniso_U_23
_atom_site_aniso_U_13
_atom_site_aniso_U_12
Si1 0.0349(3) 0.0366(3) 0.0310(3) 0.0011(2) 0.0044(2) -0.0049(2)
S1 0.0403(3) 0.0408(3) 0.0188(2) 0.00075(18) 0.00334(18) -0.0047(2)
N1 0.0377(9) 0.0283(8) 0.0192(7) 0.0005(6) 0.0018(6) -0.0076(7)
O1 0.0430(9) 0.0286(7) 0.0437(8) 0.0037(6) 0.0085(7) 0.0011(6)
O2 0.0692(12) 0.0465(10) 0.0799(13) 0.0106(9) 0.0245(10) -0.0168(9)
O3 0.0365(8) 0.0429(8) 0.0270(7) -0.0007(6) 0.0083(6) -0.0104(6)
O4 0.0361(8) 0.0445(8) 0.0225(6) 0.0075(5) 0.0008(6) -0.0058(6)
O5 0.0501(12) 0.1226(17) 0.0404(10) -0.0038(10) -0.0074(8) -0.0010(11)
O6 0.0752(12) 0.0241(7) 0.0529(10) 0.0076(6) 0.0109(9) -0.0028(7)
O7 0.0427(9) 0.0660(10) 0.0301(7) -0.0115(7) 0.0080(6) 0.0055(7)
O8 0.0602(10) 0.0489(9) 0.0290(7) 0.0120(6) 0.0014(7) -0.0180(8)
C2 0.0397(11) 0.0250(9) 0.0208(8) -0.0007(7) 0.0034(8) -0.0055(8)
C3 0.0366(11) 0.0322(10) 0.0205(8) 0.0002(7) 0.0045(7) -0.0084(8)
C4 0.0356(11) 0.0349(10) 0.0257(9) 0.0060(7) 0.0033(8) -0.0014(8)
C5 0.0467(12) 0.0257(9) 0.0310(10) 0.0039(7) 0.0060(9) -0.0035(9)
C6 0.0439(12) 0.0292(10) 0.0241(9) -0.0001(7) 0.0032(8) -0.0116(9)
C7 0.0469(13) 0.0352(10) 0.0266(10) -0.0025(8) 0.0051(9) 0.0011(9)
C8 0.0486(14) 0.0385(12) 0.0405(12) -0.0066(9) 0.0150(10) -0.0073(10)
C9 0.0441(14) 0.0620(16) 0.0615(16) -0.0062(12) 0.0079(12) 0.0042(12)
C10 0.0755(19) 0.0416(13) 0.0562(16) -0.0007(11) 0.0023(13) -0.0137(12)
C11 0.0487(14) 0.0695(16) 0.0456(14) -0.0006(12) -0.0032(11) 0.0068(12)
C12 0.0435(14) 0.0659(15) 0.0420(13) -0.0048(11) 0.0120(10) -0.0034(12)
C13 0.062(2) 0.167(4) 0.081(2) -0.032(2) 0.0407(18) -0.036(2)
C14 0.085(2) 0.0764(19) 0.0594(17) -0.0241(14) 0.0046(15) 0.0191(16)
C15 0.088(2) 0.091(2) 0.0345(13) 0.0112(13) 0.0173(13) 0.0014(17)
C16 0.0465(14) 0.0451(12) 0.0275(10) 0.0054(8) -0.0032(9) -0.0027(10)
C17 0.0714(17) 0.0594(15) 0.0268(10) 0.0050(10) 0.0080(11) -0.0127(12)
C18 0.0412(11) 0.0331(10) 0.0194(8) 0.0000(7) 0.0016(8) 0.0000(8)
C19 0.0482(13) 0.0327(10) 0.0280(10) -0.0035(8) 0.0021(9) 0.0051(9)
C20 0.0531(13) 0.0351(11) 0.0274(10) -0.0057(8) 0.0027(9) -0.0067(10)
C21 0.0425(12) 0.0455(12) 0.0268(10) 0.0013(8) 0.0030(8) -0.0039(10)
C23 0.0502(13) 0.0306(10) 0.0355(11) -0.0035(8) 0.0000(9) -0.0016(9)
C22 0.0464(13) 0.0373(11) 0.0434(12) 0.0009(9) 0.0012(10) 0.0082(10)
C24 0.0470(15) 0.0707(17) 0.0567(15) -0.0038(13) -0.0020(12) -0.0062(13)

loop_
_atom_type_symbol
_atom_type_description
_atom_type_scat_dispersion_real
_atom_type_scat_dispersion_imag
_atom_type_scat_source
C C 0.0033 0.0016 'International Tables Vol C Tables 4.2.6.8 and 6.1.1.4'
H H 0 0 'International Tables Vol C Tables 4.2.6.8 and 6.1.1.4'
O O 0.0106 0.006 'International Tables Vol C Tables 4.2.6.8 and 6.1.1.4'
N N 0.0061 0.0033 'International Tables Vol C Tables 4.2.6.8 and 6.1.1.4'
S S 0.1246 0.1234 'International Tables Vol C Tables 4.2.6.8 and 6.1.1.4'
Si Si 0.0817 0.0704 'International Tables Vol C Tables 4.2.6.8 and 6.1.1.4'

loop_
_geom_angle_atom_site_label_1
_geom_angle_atom_site_label_2
_geom_angle_atom_site_label_3
_geom_angle
O3 Si1 C10 108.65(10)
O3 Si1 C11 109.53(10)
C10 Si1 C11 110.06(12)
O3 Si1 C12 103.86(9)
C10 Si1 C12 112.27(12)
C11 Si1 C12 112.23(12)
O8 S1 O7 119.25(10)
O8 S1 N1 106.83(8)
O7 S1 N1 111.12(9)
O8 S1 C18 108.54(9)
O7 S1 C18 106.76(9)
N1 S1 C18 103.16(8)
C6 N1 C2 115.16(14)
C6 N1 S1 115.85(12)
C2 N1 S1 120.31(12)
C8 O1 C7 118.19(16)
C3 O3 Si1 125.44(12)
C16 O4 C4 116.99(16)
C5 O6 H6 109.5
N1 C2 C7 110.24(16)
N1 C2 C3 111.10(15)
C7 C2 C3 113.68(15)
N1 C2 H2 107.2
C7 C2 H2 107.2
C3 C2 H2 107.2
O3 C3 C4 106.76(15)
O3 C3 C2 107.56(14)
C4 C3 C2 113.51(15)
O3 C3 H3 109.6
C4 C3 H3 109.6
C2 C3 H3 109.6
O4 C4 C5 106.80(15)
O4 C4 C3 109.47(15)
C5 C4 C3 111.35(15)
O4 C4 H4 109.7
C5 C4 H4 109.7
C3 C4 H4 109.7
O6 C5 C6 110.99(16)
O6 C5 C4 112.16(16)
C6 C5 C4 110.55(16)
O6 C5 H5 107.6
C6 C5 H5 107.6
C4 C5 H5 107.6
N1 C6 C5 111.30(15)
N1 C6 H6A 109.4
C5 C6 H6A 109.4
N1 C6 H6B 109.4
C5 C6 H6B 109.4
H6A C6 H6B 108
O1 C7 C2 109.19(15)
O1 C7 H7A 109.8
C2 C7 H7A 109.8
O1 C7 H7B 109.8
C2 C7 H7B 109.8
H7A C7 H7B 108.3
O2 C8 O1 123.4(2)
O2 C8 C9 125.0(2)
O1 C8 C9 111.60(19)
C8 C9 H9A 109.5
C8 C9 H9B 109.5
H9A C9 H9B 109.5
C8 C9 H9C 109.5
H9A C9 H9C 109.5
H9B C9 H9C 109.5
Si1 C10 H10A 109.5
Si1 C10 H10B 109.5
H10A C10 H10B 109.5
Si1 C10 H10C 109.5
H10A C10 H10C 109.5
H10B C10 H10C 109.5
Si1 C11 H11A 109.5
Si1 C11 H11B 109.5
H11A C11 H11B 109.5
Si1 C11 H11C 109.5
H11A C11 H11C 109.5
H11B C11 H11C 109.5
C13 C12 C15 110.5(3)
C13 C12 C14 109.2(3)
C15 C12 C14 107.8(2)
C13 C12 Si1 109.31(18)
C15 C12 Si1 110.35(17)
C14 C12 Si1 109.65(18)
C12 C13 H13A 109.5
C12 C13 H13B 109.5
H13A C13 H13B 109.5
C12 C13 H13C 109.5
H13A C13 H13C 109.5
H13B C13 H13C 109.5
C12 C14 H14A 109.5
C12 C14 H14B 109.5
H14A C14 H14B 109.5
C12 C14 H14C 109.5
H14A C14 H14C 109.5
H14B C14 H14C 109.5
C12 C15 H15A 109.5
C12 C15 H15B 109.5
H15A C15 H15B 109.5
C12 C15 H15C 109.5
H15A C15 H15C 109.5
H15B C15 H15C 109.5
O5 C16 O4 122.2(2)
O5 C16 C17 126.1(2)
O4 C16 C17 111.72(19)
C16 C17 H17A 109.5
C16 C17 H17B 109.5
H17A C17 H17B 109.5
C16 C17 H17C 109.5
H17A C17 H17C 109.5
H17B C17 H17C 109.5
C23 C18 C19 120.05(19)
C23 C18 S1 119.52(15)
C19 C18 S1 120.42(15)
C20 C19 C18 119.17(19)
C20 C19 H19 120.4
C18 C19 H19 120.4
C19 C20 C21 121.55(19)
C19 C20 H20 119.2
C21 C20 H20 119.2
C20 C21 C22 118.0(2)
C20 C21 C24 120.4(2)
C22 C21 C24 121.6(2)
C22 C23 C18 119.67(19)
C22 C23 H23 120.2
C18 C23 H23 120.2
C23 C22 C21 121.5(2)
C23 C22 H22 119.2
C21 C22 H22 119.2
C21 C24 H24A 109.5
C21 C24 H24B 109.5
H24A C24 H24B 109.5
C21 C24 H24C 109.5
H24A C24 H24C 109.5
H24B C24 H24C 109.5

loop_
_geom_bond_atom_site_label_1
_geom_bond_atom_site_label_2
_geom_bond_distance
Si1 O3 1.6559(14)
Si1 C10 1.854(2)
Si1 C11 1.859(2)
Si1 C12 1.875(2)
S1 O8 1.4353(15)
S1 O7 1.4358(15)
S1 N1 1.6417(15)
S1 C18 1.764(2)
N1 C6 1.477(2)
N1 C2 1.476(2)
O1 C8 1.336(3)
O1 C7 1.443(2)
O2 C8 1.195(3)
O3 C3 1.420(2)
O4 C16 1.348(2)
O4 C4 1.455(2)
O5 C16 1.195(3)
O6 C5 1.418(2)
O6 H6 0.82
C2 C7 1.522(3)
C2 C3 1.536(3)
C2 H2 0.98
C3 C4 1.527(3)
C3 H3 0.98
C4 C5 1.518(3)
C4 H4 0.98
C5 C6 1.518(3)
C5 H5 0.98
C6 H6A 0.97
C6 H6B 0.97
C7 H7A 0.97
C7 H7B 0.97
C8 C9 1.489(3)
C9 H9A 0.96
C9 H9B 0.96
C9 H9C 0.96
C10 H10A 0.96
C10 H10B 0.96
C10 H10C 0.96
C11 H11A 0.96
C11 H11B 0.96
C11 H11C 0.96
C12 C13 1.531(4)
C12 C15 1.537(4)
C12 C14 1.538(4)
C13 H13A 0.96
C13 H13B 0.96
C13 H13C 0.96
C14 H14A 0.96
C14 H14B 0.96
C14 H14C 0.96
C15 H15A 0.96
C15 H15B 0.96
C15 H15C 0.96
C16 C17 1.484(3)
C17 H17A 0.96
C17 H17B 0.96
C17 H17C 0.96
C18 C23 1.387(3)
C18 C19 1.387(3)
C19 C20 1.385(3)
C19 H19 0.93
C20 C21 1.383(3)
C20 H20 0.93
C21 C22 1.388(3)
C21 C24 1.502(3)
C23 C22 1.373(3)
C23 H23 0.93
C22 H22 0.93
C24 H24A 0.96
C24 H24B 0.96
C24 H24C 0.96
